data_7207212
loop_
_publ_author_name
'Babashkina, Maria G.'
'Safin, Damir A.'
'Robeyns, Koen'
'Brzuszkiewicz, Anna'
'Kozlowski, Henryk'
'Garcia, Yann'

_publ_section_title
;
 Thiophosphorylated bis-thioureas for competitive bulk liquid membrane
 transport of some metal ions
;
_journal_issue 4
_journal_name_full CrystEngComm
_journal_page_first 1324
_journal_paper_doi 10.1039/c1ce06244a
_journal_volume 14
_journal_year 2012
_chemical_formula_moiety 'C27 H42 N4 O4 P2 S4, 0.5(C6 H14)'
_chemical_formula_sum 'C30 H49 N4 O4 P2 S4'
_chemical_formula_weight 719.91
_chemical_name_systematic
;
?
;
_space_group_IT_number 14
_symmetry_cell_setting monoclinic
_symmetry_space_group_name_Hall '-P 2ybc'
_symmetry_space_group_name_H-M 'P 1 21/c 1'
_atom_sites_solution_hydrogens geom
_atom_sites_solution_primary direct
_atom_sites_solution_secondary difmap
_audit_creation_method SHELXL-97
_cell_angle_alpha 90.00
_cell_angle_beta 109.35(4)
_cell_angle_gamma 90.00
_cell_formula_units_Z 4
_cell_length_a 8.511
_cell_length_b 23.619(9)
_cell_length_c 19.907(9)
_cell_measurement_reflns_used 6993
_cell_measurement_temperature 100(2)
_cell_measurement_theta_max 28.78
_cell_measurement_theta_min 2.87
_cell_volume 3776(2)
_computing_cell_refinement 'CrysAlis RED (Oxford Diffraction, 2009)'
_computing_data_collection 'CrysAlis CCD (Oxford Diffraction, 2009)'
_computing_data_reduction 'CrysAlis RED (Oxford Diffraction, 2009)'
_computing_molecular_graphics 'SHELXTL (Bruker, 1997)'
_computing_publication_material 'SHELXL97 (Sheldrick, 1997)'
_computing_structure_refinement 'SHELXL-97 (Sheldrick, 1997)'
_computing_structure_solution 'SHELXS-97 (Sheldrick, 1990)'
_diffrn_ambient_temperature 100(2)
_diffrn_measured_fraction_theta_full 0.999
_diffrn_measured_fraction_theta_max 0.999
_diffrn_measurement_device_type 'Kuma KM4CCD \k-axis diffractometer'
_diffrn_measurement_method \w
_diffrn_radiation_monochromator graphite
_diffrn_radiation_source 'fine-focus sealed tube'
_diffrn_radiation_type MoK\a
_diffrn_radiation_wavelength 0.71073
_diffrn_reflns_av_R_equivalents 0.0922
_diffrn_reflns_av_sigmaI/netI 0.1266
_diffrn_reflns_limit_h_max 11
_diffrn_reflns_limit_h_min -10
_diffrn_reflns_limit_k_max 30
_diffrn_reflns_limit_k_min -30
_diffrn_reflns_limit_l_max 25
_diffrn_reflns_limit_l_min -25
_diffrn_reflns_number 32890
_diffrn_reflns_theta_full 27.50
_diffrn_reflns_theta_max 27.50
_diffrn_reflns_theta_min 2.87
_diffrn_standards_number 0
_exptl_absorpt_coefficient_mu 0.374
_exptl_absorpt_correction_T_max 1.0000
_exptl_absorpt_correction_T_min 0.9666
_exptl_absorpt_correction_type analytical
_exptl_absorpt_process_details 'CrysAlis RED (Oxford Diffraction, 2009)'
_exptl_crystal_colour colourless
_exptl_crystal_density_diffrn 1.266
_exptl_crystal_density_method 'not measured'
_exptl_crystal_description plate
_exptl_crystal_F_000 1532
_exptl_crystal_size_max 0.25
_exptl_crystal_size_mid 0.15
_exptl_crystal_size_min 0.1
_refine_diff_density_max 0.350
_refine_diff_density_min -0.407
_refine_diff_density_rms 0.078
_refine_ls_extinction_method none
_refine_ls_goodness_of_fit_ref 1.123
_refine_ls_hydrogen_treatment mixed
_refine_ls_matrix_type full
_refine_ls_number_parameters 425
_refine_ls_number_reflns 8653
_refine_ls_number_restraints 0
_refine_ls_restrained_S_all 1.123
_refine_ls_R_factor_all 0.1617
_refine_ls_R_factor_gt 0.0859
_refine_ls_shift/su_max 0.000
_refine_ls_shift/su_mean 0.000
_refine_ls_structure_factor_coef Fsqd
_refine_ls_weighting_details 'calc w=1/[\s^2^(Fo^2^)+(0.0299P)^2^+11.1974P] where P=(Fo^2^+2Fc^2^)/3'
_refine_ls_weighting_scheme calc
_refine_ls_wR_factor_gt 0.1684
_refine_ls_wR_factor_ref 0.1819
_reflns_number_gt 4477
_reflns_number_total 8653
_reflns_threshold_expression >2sigma(I)
_cod_data_source_file c1ce06244a.txt
_cod_data_source_block saf68
_cod_original_sg_symbol_H-M 'P 21/c'
_cod_database_code 7207212

loop_
_symmetry_equiv_pos_as_xyz
'x, y, z'
'-x, y+1/2, -z+1/2'
'-x, -y, -z'
'x, -y-1/2, z-1/2'

loop_
_atom_site_label
_atom_site_type_symbol
_atom_site_fract_x
_atom_site_fract_y
_atom_site_fract_z
_atom_site_U_iso_or_equiv
_atom_site_adp_type
_atom_site_occupancy
_atom_site_symmetry_multiplicity
_atom_site_calc_flag
_atom_site_refinement_flags
S1 S -0.7257(2) 0.54875(7) -0.18483(9) 0.0469(4) Uani 1 1 d .
S2 S -0.56375(19) 0.77579(6) -0.15600(8) 0.0349(4) Uani 1 1 d .
S3 S 1.1818(2) 0.60129(6) 0.30616(8) 0.0427(4) Uani 1 1 d .
S4 S 1.01734(19) 0.82377(6) 0.23033(8) 0.0358(4) Uani 1 1 d .
P1 P -0.5422(2) 0.59629(6) -0.13667(8) 0.0347(4) Uani 1 1 d .
P2 P 0.9911(2) 0.64575(6) 0.25674(8) 0.0332(4) Uani 1 1 d .
O1 O -0.4872(5) 0.59973(16) -0.05331(19) 0.0343(9) Uani 1 1 d .
O2 O -0.3644(5) 0.58267(16) -0.1413(2) 0.0389(10) Uani 1 1 d .
O3 O 0.8324(5) 0.64325(15) 0.28104(19) 0.0358(10) Uani 1 1 d .
O4 O 0.9080(5) 0.63308(15) 0.17456(19) 0.0354(9) Uani 1 1 d .
N1 N -0.5799(6) 0.66350(18) -0.1644(2) 0.0367(12) Uani 1 1 d .
H1A H -0.6743 0.6694 -0.1969 0.044 Uiso 1 1 calc R
N2 N -0.3166(5) 0.70030(18) -0.1112(2) 0.0301(11) Uani 1 1 d .
H2A H -0.2866 0.6654 -0.1101 0.036 Uiso 1 1 calc R
N3 N 1.0319(6) 0.71491(17) 0.2644(2) 0.0307(11) Uani 1 1 d .
H3A H 1.1302 0.7235 0.2921 0.037 Uiso 1 1 calc R
N4 N 0.7685(6) 0.74901(19) 0.2099(2) 0.0317(11) Uani 1 1 d .
H4A H 0.7396 0.7181 0.2254 0.038 Uiso 1 1 calc R
C1 C -0.4799(7) 0.7109(2) -0.1423(3) 0.0286(12) Uani 1 1 d .
C2 C -0.1858(7) 0.7406(2) -0.0794(3) 0.0303(13) Uani 1 1 d .
C3 C -0.2076(7) 0.7832(2) -0.0367(3) 0.0327(13) Uani 1 1 d .
H3B H -0.3069 0.7865 -0.0271 0.039 Uiso 1 1 calc R
C4 C -0.0794(7) 0.8213(2) -0.0080(3) 0.0327(13) Uani 1 1 d .
H4B H -0.0950 0.8509 0.0199 0.039 Uiso 1 1 calc R
C5 C 0.0710(6) 0.8165(2) -0.0198(3) 0.0274(12) Uani 1 1 d .
C6 C 0.0901(7) 0.7719(2) -0.0613(3) 0.0343(14) Uani 1 1 d .
H6A H 0.1909 0.7674 -0.0695 0.041 Uiso 1 1 calc R
C7 C -0.0375(7) 0.7335(2) -0.0911(3) 0.0309(13) Uani 1 1 d .
H7A H -0.0224 0.7035 -0.1186 0.037 Uiso 1 1 calc R
C8 C -0.6061(8) 0.6177(3) -0.0181(3) 0.0405(15) Uani 1 1 d .
H8A H -0.7124 0.6274 -0.0544 0.049 Uiso 1 1 calc R
C9 C -0.5346(8) 0.6695(3) 0.0252(3) 0.0476(17) Uani 1 1 d .
H9A H -0.5224 0.6991 -0.0058 0.071 Uiso 1 1 calc R
H9B H -0.4277 0.6606 0.0591 0.071 Uiso 1 1 calc R
H9C H -0.6081 0.6820 0.0498 0.071 Uiso 1 1 calc R
C10 C -0.6316(9) 0.5681(3) 0.0251(4) 0.0563(19) Uani 1 1 d .
H10A H -0.6786 0.5369 -0.0061 0.084 Uiso 1 1 calc R
H10B H -0.7060 0.5789 0.0501 0.084 Uiso 1 1 calc R
H10C H -0.5265 0.5569 0.0587 0.084 Uiso 1 1 calc R
C11 C -0.3341(9) 0.5457(2) -0.1952(3) 0.0449(17) Uani 1 1 d .
H11A H -0.3967 0.5104 -0.1984 0.054 Uiso 1 1 calc R
C12 C -0.3882(10) 0.5742(3) -0.2659(4) 0.067(2) Uani 1 1 d .
H12A H -0.5061 0.5806 -0.2812 0.101 Uiso 1 1 calc R
H12B H -0.3618 0.5506 -0.3000 0.101 Uiso 1 1 calc R
H12C H -0.3314 0.6098 -0.2622 0.101 Uiso 1 1 calc R
C13 C -0.1518(10) 0.5331(3) -0.1672(4) 0.072(2) Uani 1 1 d .
H13A H -0.1250 0.5149 -0.1216 0.109 Uiso 1 1 calc R
H13B H -0.0901 0.5678 -0.1621 0.109 Uiso 1 1 calc R
H13C H -0.1231 0.5086 -0.1998 0.109 Uiso 1 1 calc R
C14 C 0.2111(7) 0.8591(2) 0.0112(3) 0.0346(14) Uani 1 1 d .
H14A H 0.2441 0.8749 -0.0271 0.042 Uiso 1 1 calc R
H14B H 0.1706 0.8898 0.0333 0.042 Uiso 1 1 calc R
C15 C 0.9334(7) 0.7604(2) 0.2336(3) 0.0322(14) Uani 1 1 d .
C16 C 0.6374(6) 0.7809(2) 0.1633(3) 0.0249(12) Uani 1 1 d .
C17 C 0.6536(7) 0.8107(2) 0.1062(3) 0.0282(12) Uani 1 1 d .
H17A H 0.7571 0.8136 0.1001 0.034 Uiso 1 1 calc R
C18 C 0.5170(7) 0.8361(2) 0.0585(3) 0.0299(13) Uani 1 1 d .
H18A H 0.5303 0.8562 0.0206 0.036 Uiso 1 1 calc R
C19 C 0.3588(7) 0.8328(2) 0.0648(3) 0.0309(13) Uani 1 1 d .
C20 C 0.3469(7) 0.8037(2) 0.1239(3) 0.0308(13) Uani 1 1 d .
H20A H 0.2444 0.8020 0.1311 0.037 Uiso 1 1 calc R
C21 C 0.4811(7) 0.7775(2) 0.1717(3) 0.0323(13) Uani 1 1 d .
H21A H 0.4683 0.7574 0.2097 0.039 Uiso 1 1 calc R
C22 C 0.7316(9) 0.5918(2) 0.2735(3) 0.0452(17) Uani 1 1 d .
H22A H 0.7762 0.5619 0.2509 0.054 Uiso 1 1 calc R
C23 C 0.5593(9) 0.6077(3) 0.2267(4) 0.063(2) Uani 1 1 d .
H23A H 0.5618 0.6185 0.1806 0.095 Uiso 1 1 calc R
H23B H 0.5197 0.6388 0.2476 0.095 Uiso 1 1 calc R
H23C H 0.4862 0.5759 0.2220 0.095 Uiso 1 1 calc R
C24 C 0.7390(10) 0.5736(3) 0.3464(4) 0.068(2) Uani 1 1 d .
H24A H 0.8514 0.5637 0.3737 0.101 Uiso 1 1 calc R
H24B H 0.6679 0.5414 0.3428 0.101 Uiso 1 1 calc R
H24C H 0.7025 0.6041 0.3695 0.101 Uiso 1 1 calc R
C25 C 1.0087(7) 0.6229(2) 0.1281(3) 0.0351(14) Uani 1 1 d .
H25A H 1.1068 0.6004 0.1542 0.042 Uiso 1 1 calc R
C26 C 0.9001(8) 0.5887(3) 0.0663(3) 0.062(2) Uani 1 1 d .
H26A H 0.8707 0.5536 0.0835 0.092 Uiso 1 1 calc R
H26B H 0.9596 0.5810 0.0339 0.092 Uiso 1 1 calc R
H26C H 0.8008 0.6097 0.0421 0.092 Uiso 1 1 calc R
C27 C 1.0649(11) 0.6789(3) 0.1079(4) 0.080(3) Uani 1 1 d .
H27A H 1.1342 0.6978 0.1499 0.119 Uiso 1 1 calc R
H27B H 0.9694 0.7019 0.0846 0.119 Uiso 1 1 calc R
H27C H 1.1269 0.6726 0.0761 0.119 Uiso 1 1 calc R
C28 C 0.8693(15) 0.9609(4) 0.0947(5) 0.076(3) Uani 1 1 d .
H28A H 0.831(7) 0.927(3) 0.116(3) 0.047(19) Uiso 1 1 d .
H28B H 0.883(8) 0.995(3) 0.126(4) 0.07(2) Uiso 1 1 d .
H28C H 0.987(12) 0.951(4) 0.092(5) 0.13(4) Uiso 1 1 d .
C29 C 0.7328(11) 0.9752(3) 0.0268(5) 0.060(2) Uani 1 1 d .
H29A H 0.716(6) 0.942(2) -0.006(3) 0.036(15) Uiso 1 1 d .
H29B H 0.782(10) 1.003(4) 0.002(4) 0.11(3) Uiso 1 1 d .
C30 C 0.5676(11) 0.9937(3) 0.0338(4) 0.062(2) Uani 1 1 d .
H30A H 0.545(7) 0.964(2) 0.062(3) 0.038(16) Uiso 1 1 d .
H30B H 0.601(8) 1.027(3) 0.064(3) 0.06(2) Uiso 1 1 d .

loop_
_atom_site_aniso_label
_atom_site_aniso_U_11
_atom_site_aniso_U_22
_atom_site_aniso_U_33
_atom_site_aniso_U_23
_atom_site_aniso_U_13
_atom_site_aniso_U_12
S1 0.0484(10) 0.0343(9) 0.0517(10) -0.0118(8) 0.0082(8) -0.0075(8)
S2 0.0419(9) 0.0291(8) 0.0306(8) -0.0016(6) 0.0078(7) -0.0008(7)
S3 0.0567(11) 0.0300(8) 0.0343(9) 0.0068(7) 0.0056(8) 0.0039(8)
S4 0.0371(9) 0.0268(7) 0.0380(9) 0.0058(6) 0.0051(7) -0.0019(7)
P1 0.0385(9) 0.0292(8) 0.0334(9) -0.0066(7) 0.0079(7) 0.0000(7)
P2 0.0454(10) 0.0270(8) 0.0253(8) 0.0038(6) 0.0091(7) -0.0023(7)
O1 0.034(2) 0.038(2) 0.031(2) -0.0036(18) 0.0112(18) 0.0015(19)
O2 0.037(2) 0.037(2) 0.042(3) -0.0116(19) 0.013(2) 0.0008(19)
O3 0.051(3) 0.026(2) 0.032(2) 0.0005(17) 0.017(2) -0.0097(19)
O4 0.045(2) 0.034(2) 0.027(2) 0.0006(17) 0.0126(19) 0.0030(19)
N1 0.044(3) 0.032(3) 0.024(3) -0.003(2) -0.002(2) -0.004(2)
N2 0.028(3) 0.030(3) 0.028(3) -0.004(2) 0.005(2) 0.004(2)
N3 0.031(3) 0.026(2) 0.028(3) 0.004(2) 0.001(2) 0.001(2)
N4 0.035(3) 0.028(2) 0.029(3) 0.008(2) 0.006(2) 0.002(2)
C1 0.033(3) 0.030(3) 0.024(3) -0.004(2) 0.010(3) -0.001(3)
C2 0.037(3) 0.029(3) 0.024(3) -0.001(2) 0.009(3) -0.004(3)
C3 0.028(3) 0.039(3) 0.029(3) -0.006(3) 0.007(3) 0.002(3)
C4 0.037(3) 0.028(3) 0.033(3) -0.006(2) 0.010(3) 0.000(3)
C5 0.028(3) 0.027(3) 0.023(3) 0.004(2) 0.002(2) -0.002(2)
C6 0.033(3) 0.038(3) 0.032(3) 0.001(3) 0.012(3) -0.002(3)
C7 0.037(3) 0.032(3) 0.021(3) -0.004(2) 0.008(3) 0.005(3)
C8 0.037(4) 0.045(4) 0.041(4) -0.006(3) 0.016(3) 0.002(3)
C9 0.061(4) 0.044(4) 0.043(4) -0.010(3) 0.025(3) 0.000(3)
C10 0.071(5) 0.048(4) 0.060(5) -0.008(3) 0.036(4) -0.012(4)
C11 0.072(5) 0.025(3) 0.046(4) -0.010(3) 0.031(4) -0.006(3)
C12 0.073(5) 0.093(6) 0.041(4) 0.006(4) 0.025(4) -0.002(5)
C13 0.091(6) 0.062(5) 0.076(6) 0.004(4) 0.044(5) 0.039(5)
C14 0.039(4) 0.030(3) 0.035(3) 0.003(3) 0.013(3) 0.003(3)
C15 0.045(4) 0.031(3) 0.019(3) 0.003(2) 0.009(3) 0.004(3)
C16 0.021(3) 0.025(3) 0.025(3) -0.001(2) 0.003(2) 0.001(2)
C17 0.024(3) 0.032(3) 0.026(3) -0.002(2) 0.005(2) -0.002(2)
C18 0.038(3) 0.029(3) 0.022(3) 0.000(2) 0.009(3) -0.005(3)
C19 0.044(4) 0.022(3) 0.024(3) -0.003(2) 0.007(3) -0.007(3)
C20 0.024(3) 0.037(3) 0.033(3) -0.001(3) 0.013(3) -0.009(3)
C21 0.042(4) 0.031(3) 0.027(3) 0.003(2) 0.015(3) -0.006(3)
C22 0.069(5) 0.030(3) 0.043(4) -0.008(3) 0.026(4) -0.014(3)
C23 0.075(5) 0.055(5) 0.063(5) -0.010(4) 0.026(4) -0.036(4)
C24 0.106(7) 0.052(4) 0.052(5) 0.009(4) 0.036(5) -0.018(4)
C25 0.037(4) 0.039(3) 0.027(3) 0.000(3) 0.008(3) 0.000(3)
C26 0.052(4) 0.091(6) 0.036(4) -0.020(4) 0.007(3) 0.016(4)
C27 0.138(8) 0.057(5) 0.072(5) 0.010(4) 0.073(6) -0.001(5)
C28 0.110(9) 0.047(5) 0.069(6) -0.023(5) 0.026(6) -0.006(5)
C29 0.095(7) 0.034(4) 0.068(6) -0.010(4) 0.049(5) -0.005(4)
C30 0.116(8) 0.028(4) 0.048(4) -0.007(4) 0.034(5) -0.012(4)

loop_
_atom_type_symbol
_atom_type_description
_atom_type_scat_dispersion_real
_atom_type_scat_dispersion_imag
_atom_type_scat_source
C C 0.0033 0.0016 'International Tables Vol C Tables 4.2.6.8 and 6.1.1.4'
H H 0.0000 0.0000 'International Tables Vol C Tables 4.2.6.8 and 6.1.1.4'
N N 0.0061 0.0033 'International Tables Vol C Tables 4.2.6.8 and 6.1.1.4'
O O 0.0106 0.0060 'International Tables Vol C Tables 4.2.6.8 and 6.1.1.4'
P P 0.1023 0.0942 'International Tables Vol C Tables 4.2.6.8 and 6.1.1.4'
S S 0.1246 0.1234 'International Tables Vol C Tables 4.2.6.8 and 6.1.1.4'

loop_
_geom_angle_atom_site_label_1
_geom_angle_atom_site_label_2
_geom_angle_atom_site_label_3
_geom_angle
_geom_angle_site_symmetry_1
O1 P1 O2 96.7(2) .
O1 P1 N1 104.9(2) .
O2 P1 N1 104.8(2) .
O1 P1 S1 118.06(18) .
O2 P1 S1 119.48(17) .
N1 P1 S1 110.92(19) .
O3 P2 O4 100.1(2) .
O3 P2 N3 100.5(2) .
O4 P2 N3 106.8(2) .
O3 P2 S3 119.25(16) .
O4 P2 S3 116.19(17) .
N3 P2 S3 112.11(18) .
C8 O1 P1 120.4(4) .
C11 O2 P1 124.5(4) .
C22 O3 P2 122.0(4) .
C25 O4 P2 121.8(3) .
C1 N1 P1 129.0(4) .
C1 N1 H1A 115.5 .
P1 N1 H1A 115.5 .
C1 N2 C2 127.5(5) .
C1 N2 H2A 116.2 .
C2 N2 H2A 116.2 .
C15 N3 P2 130.3(4) .
C15 N3 H3A 114.8 .
P2 N3 H3A 114.8 .
C15 N4 C16 128.9(5) .
C15 N4 H4A 115.5 .
C16 N4 H4A 115.5 .
N2 C1 N1 115.4(5) .
N2 C1 S2 124.4(4) .
N1 C1 S2 120.2(4) .
C7 C2 C3 121.3(5) .
C7 C2 N2 117.8(5) .
C3 C2 N2 120.9(5) .
C2 C3 C4 118.9(5) .
C2 C3 H3B 120.5 .
C4 C3 H3B 120.5 .
C5 C4 C3 121.8(5) .
C5 C4 H4B 119.1 .
C3 C4 H4B 119.1 .
C4 C5 C6 117.6(5) .
C4 C5 C14 121.6(5) .
C6 C5 C14 120.8(5) .
C5 C6 C7 121.6(5) .
C5 C6 H6A 119.2 .
C7 C6 H6A 119.2 .
C2 C7 C6 118.9(5) .
C2 C7 H7A 120.6 .
C6 C7 H7A 120.6 .
O1 C8 C9 107.2(5) .
O1 C8 C10 107.4(5) .
C9 C8 C10 114.3(5) .
O1 C8 H8A 109.3 .
C9 C8 H8A 109.3 .
C10 C8 H8A 109.3 .
C8 C9 H9A 109.5 .
C8 C9 H9B 109.5 .
H9A C9 H9B 109.5 .
C8 C9 H9C 109.5 .
H9A C9 H9C 109.5 .
H9B C9 H9C 109.5 .
C8 C10 H10A 109.5 .
C8 C10 H10B 109.5 .
H10A C10 H10B 109.5 .
C8 C10 H10C 109.5 .
H10A C10 H10C 109.5 .
H10B C10 H10C 109.5 .
O2 C11 C12 110.3(5) .
O2 C11 C13 104.9(5) .
C12 C11 C13 113.5(6) .
O2 C11 H11A 109.3 .
C12 C11 H11A 109.3 .
C13 C11 H11A 109.3 .
C11 C12 H12A 109.5 .
C11 C12 H12B 109.5 .
H12A C12 H12B 109.5 .
C11 C12 H12C 109.5 .
H12A C12 H12C 109.5 .
H12B C12 H12C 109.5 .
C11 C13 H13A 109.5 .
C11 C13 H13B 109.5 .
H13A C13 H13B 109.5 .
C11 C13 H13C 109.5 .
H13A C13 H13C 109.5 .
H13B C13 H13C 109.5 .
C19 C14 C5 112.2(4) .
C19 C14 H14A 109.2 .
C5 C14 H14A 109.2 .
C19 C14 H14B 109.2 .
C5 C14 H14B 109.2 .
H14A C14 H14B 107.9 .
N4 C15 N3 114.2(5) .
N4 C15 S4 125.0(4) .
N3 C15 S4 120.8(4) .
C17 C16 C21 119.1(5) .
C17 C16 N4 122.7(5) .
C21 C16 N4 117.9(5) .
C18 C17 C16 120.0(5) .
C18 C17 H17A 120.0 .
C16 C17 H17A 120.0 .
C17 C18 C19 122.4(5) .
C17 C18 H18A 118.8 .
C19 C18 H18A 118.8 .
C18 C19 C20 116.4(5) .
C18 C19 C14 121.6(5) .
C20 C19 C14 122.0(5) .
C21 C20 C19 122.1(5) .
C21 C20 H20A 118.9 .
C19 C20 H20A 118.9 .
C20 C21 C16 120.0(5) .
C20 C21 H21A 120.0 .
C16 C21 H21A 120.0 .
O3 C22 C24 107.7(5) .
O3 C22 C23 105.9(5) .
C24 C22 C23 113.1(6) .
O3 C22 H22A 110.0 .
C24 C22 H22A 110.0 .
C23 C22 H22A 110.0 .
C22 C23 H23A 109.5 .
C22 C23 H23B 109.5 .
H23A C23 H23B 109.5 .
C22 C23 H23C 109.5 .
H23A C23 H23C 109.5 .
H23B C23 H23C 109.5 .
C22 C24 H24A 109.5 .
C22 C24 H24B 109.5 .
H24A C24 H24B 109.5 .
C22 C24 H24C 109.5 .
H24A C24 H24C 109.5 .
H24B C24 H24C 109.5 .
O4 C25 C26 105.9(5) .
O4 C25 C27 109.1(5) .
C26 C25 C27 114.5(6) .
O4 C25 H25A 109.1 .
C26 C25 H25A 109.1 .
C27 C25 H25A 109.1 .
C25 C26 H26A 109.5 .
C25 C26 H26B 109.5 .
H26A C26 H26B 109.5 .
C25 C26 H26C 109.5 .
H26A C26 H26C 109.5 .
H26B C26 H26C 109.5 .
C25 C27 H27A 109.5 .
C25 C27 H27B 109.5 .
H27A C27 H27B 109.5 .
C25 C27 H27C 109.5 .
H27A C27 H27C 109.5 .
H27B C27 H27C 109.5 .
C29 C28 H28A 107(4) .
C29 C28 H28B 106(4) .
H28A C28 H28B 111(5) .
C29 C28 H28C 119(5) .
H28A C28 H28C 106(6) .
H28B C28 H28C 107(7) .
C28 C29 C30 116.4(7) .
C28 C29 H29A 109(3) .
C30 C29 H29A 111(3) .
C28 C29 H29B 106(5) .
C30 C29 H29B 114(5) .
H29A C29 H29B 100(6) .
C30 C30 C29 115.8(8) 3_675
C30 C30 H30A 116(4) 3_675
C29 C30 H30A 103(3) .
C30 C30 H30B 113(4) 3_675
C29 C30 H30B 101(4) .
H30A C30 H30B 107(5) .

loop_
_geom_bond_atom_site_label_1
_geom_bond_atom_site_label_2
_geom_bond_distance
_geom_bond_site_symmetry_2
S1 P1 1.904(2) .
S2 C1 1.675(5) .
S3 P2 1.909(2) .
S4 C15 1.669(6) .
P1 O1 1.570(4) .
P1 O2 1.580(4) .
P1 N1 1.676(5) .
P2 O3 1.580(4) .
P2 O4 1.581(4) .
P2 N3 1.666(4) .
O1 C8 1.471(6) .
O2 C11 1.470(6) .
O3 C22 1.466(7) .
O4 C25 1.473(6) .
N1 C1 1.386(6) .
N1 H1A 0.8600 .
N2 C1 1.345(6) .
N2 C2 1.442(7) .
N2 H2A 0.8600 .
N3 C15 1.375(6) .
N3 H3A 0.8600 .
N4 C15 1.351(7) .
N4 C16 1.409(6) .
N4 H4A 0.8600 .
C2 C7 1.368(7) .
C2 C3 1.368(7) .
C3 C4 1.382(7) .
C3 H3B 0.9300 .
C4 C5 1.380(7) .
C4 H4B 0.9300 .
C5 C6 1.383(7) .
C5 C14 1.524(7) .
C6 C7 1.387(7) .
C6 H6A 0.9300 .
C7 H7A 0.9300 .
C8 C9 1.505(8) .
C8 C10 1.511(8) .
C8 H8A 0.9800 .
C9 H9A 0.9600 .
C9 H9B 0.9600 .
C9 H9C 0.9600 .
C10 H10A 0.9600 .
C10 H10B 0.9600 .
C10 H10C 0.9600 .
C11 C12 1.490(9) .
C11 C13 1.494(9) .
C11 H11A 0.9800 .
C12 H12A 0.9600 .
C12 H12B 0.9600 .
C12 H12C 0.9600 .
C13 H13A 0.9600 .
C13 H13B 0.9600 .
C13 H13C 0.9600 .
C14 C19 1.488(7) .
C14 H14A 0.9700 .
C14 H14B 0.9700 .
C16 C17 1.383(7) .
C16 C21 1.397(7) .
C17 C18 1.372(7) .
C17 H17A 0.9300 .
C18 C19 1.395(8) .
C18 H18A 0.9300 .
C19 C20 1.396(7) .
C20 C21 1.369(7) .
C20 H20A 0.9300 .
C21 H21A 0.9300 .
C22 C24 1.494(8) .
C22 C23 1.501(9) .
C22 H22A 0.9800 .
C23 H23A 0.9600 .
C23 H23B 0.9600 .
C23 H23C 0.9600 .
C24 H24A 0.9600 .
C24 H24B 0.9600 .
C24 H24C 0.9600 .
C25 C26 1.506(8) .
C25 C27 1.506(8) .
C25 H25A 0.9800 .
C26 H26A 0.9600 .
C26 H26B 0.9600 .
C26 H26C 0.9600 .
C27 H27A 0.9600 .
C27 H27B 0.9600 .
C27 H27C 0.9600 .
C28 C29 1.500(12) .
C28 H28A 1.02(6) .
C28 H28B 1.01(7) .
C28 H28C 1.04(10) .
C29 C30 1.523(11) .
C29 H29A 1.00(5) .
C29 H29B 0.99(9) .
C30 C30 1.483(15) 3_675
C30 H30A 0.96(6) .
C30 H30B 0.97(6) .

loop_
_geom_hbond_atom_site_label_D
_geom_hbond_atom_site_label_H
_geom_hbond_atom_site_label_A
_geom_hbond_distance_DH
_geom_hbond_distance_HA
_geom_hbond_distance_DA
_geom_hbond_angle_DHA
_geom_hbond_site_symmetry_A
N1 H1A S4 0.86 2.55 3.387(5) 165.5 4_375
N3 H3A S2 0.86 2.46 3.285(5) 160.0 4_776
N2 H2A O2 0.86 2.09 2.843(6) 145.6 .
N4 H4A O3 0.86 2.10 2.834(6) 143.4 .

loop_
_geom_torsion_atom_site_label_1
_geom_torsion_atom_site_label_2
_geom_torsion_atom_site_label_3
_geom_torsion_atom_site_label_4
_geom_torsion
_geom_torsion_site_symmetry_4
O2 P1 O1 C8 173.8(4) .
N1 P1 O1 C8 66.4(4) .
S1 P1 O1 C8 -57.6(4) .
O1 P1 O2 C11 145.2(4) .
N1 P1 O2 C11 -107.4(4) .
S1 P1 O2 C11 17.6(5) .
O4 P2 O3 C22 61.3(4) .
N3 P2 O3 C22 170.6(4) .
S3 P2 O3 C22 -66.6(4) .
O3 P2 O4 C25 -171.4(4) .
N3 P2 O4 C25 84.3(4) .
S3 P2 O4 C25 -41.6(4) .
O1 P1 N1 C1 50.7(5) .
O2 P1 N1 C1 -50.6(5) .
S1 P1 N1 C1 179.1(4) .
O3 P2 N3 C15 -57.0(5) .
O4 P2 N3 C15 47.0(5) .
S3 P2 N3 C15 175.3(4) .
C2 N2 C1 N1 -176.1(5) .
C2 N2 C1 S2 4.9(8) .
P1 N1 C1 N2 21.6(7) .
P1 N1 C1 S2 -159.4(3) .
C1 N2 C2 C7 -139.3(6) .
C1 N2 C2 C3 43.3(8) .
C7 C2 C3 C4 3.4(8) .
N2 C2 C3 C4 -179.3(5) .
C2 C3 C4 C5 -1.8(8) .
C3 C4 C5 C6 -0.3(8) .
C3 C4 C5 C14 179.2(5) .
C4 C5 C6 C7 0.9(8) .
C14 C5 C6 C7 -178.6(5) .
C3 C2 C7 C6 -2.8(8) .
N2 C2 C7 C6 179.8(5) .
C5 C6 C7 C2 0.6(8) .
P1 O1 C8 C9 -120.7(4) .
P1 O1 C8 C10 116.1(5) .
P1 O2 C11 C12 72.3(6) .
P1 O2 C11 C13 -165.0(4) .
C4 C5 C14 C19 114.3(6) .
C6 C5 C14 C19 -66.2(7) .
C16 N4 C15 N3 -165.1(5) .
C16 N4 C15 S4 17.3(8) .
P2 N3 C15 N4 20.3(7) .
P2 N3 C15 S4 -162.0(3) .
C15 N4 C16 C17 36.2(8) .
C15 N4 C16 C21 -150.0(5) .
C21 C16 C17 C18 -0.5(8) .
N4 C16 C17 C18 173.3(5) .
C16 C17 C18 C19 -0.4(8) .
C17 C18 C19 C20 2.0(8) .
C17 C18 C19 C14 -178.0(5) .
C5 C14 C19 C18 124.9(5) .
C5 C14 C19 C20 -55.0(7) .
C18 C19 C20 C21 -2.8(8) .
C14 C19 C20 C21 177.2(5) .
C19 C20 C21 C16 2.0(8) .
C17 C16 C21 C20 -0.3(8) .
N4 C16 C21 C20 -174.3(5) .
P2 O3 C22 C24 118.2(5) .
P2 O3 C22 C23 -120.5(5) .
P2 O4 C25 C26 155.9(4) .
P2 O4 C25 C27 -80.4(6) .
C28 C29 C30 C30 -178.3(8) 3_675
